data_7159679
loop_
_publ_author_name
'He, Xinwei'
'Wang, Demao'
'Liu, Yanan'
'Wu, Mengdi'
'Kong, Yangzilin'
'Tang, Qiang'
'Wang, Yiping'
'Fan, Chenli'
'Shang, Yongjia'

_publ_section_title
;
 Synthesis of arene-functionalized fused heterocyclic scaffolds <i>via</i>
 a regioselective cascade 1,4-conjugate addition/5-<i>exo-dig</i>
 annulation strategy.
;
_journal_issue 46
_journal_name_full 'Organic &amp; biomolecular chemistry'
_journal_page_first 9159
_journal_page_last 9172
_journal_paper_doi 10.1039/d3ob01572f
_journal_volume 21
_journal_year 2023
_chemical_formula_moiety 'C21 H17 N O3, 0.25[C4H8O2]'
_chemical_formula_sum 'C21 H17 N O3'
_chemical_formula_weight 331.36
_space_group_crystal_system tetragonal
_space_group_IT_number 88
_space_group_name_Hall '-I 4ad'
_space_group_name_H-M_alt 'I 41/a :2'
_atom_sites_solution_hydrogens geom
_atom_sites_solution_primary dual
_audit_creation_date 2023-05-24
_audit_creation_method
;
Olex2 1.5
(compiled 2022.04.07 svn.rca3783a0 for OlexSys, GUI svn.r6498)
;
_audit_update_record
;
2023-09-18 deposited with the CCDC.	2023-10-31 downloaded from the CCDC.
;
_cell_angle_alpha 90
_cell_angle_beta 90
_cell_angle_gamma 90
_cell_formula_units_Z 16
_cell_length_a 23.118(12)
_cell_length_b 23.118(12)
_cell_length_c 14.243(9)
_cell_measurement_reflns_used 1901
_cell_measurement_temperature 300.00
_cell_measurement_theta_max 19.468
_cell_measurement_theta_min 2.432
_cell_volume 7612(7)
_computing_cell_refinement 'SAINT V8.40B (?, 2016)'
_computing_data_collection 'Bruker SMART APEX II diffractrometer'
_computing_data_reduction 'SAINT V8.40B (?, 2016)'
_computing_molecular_graphics 'Olex2 1.5 (Dolomanov et al., 2009)'
_computing_publication_material 'Olex2 1.5 (Dolomanov et al., 2009)'
_computing_structure_refinement 'SHELXL 2019/2 (Sheldrick, 2015)'
_computing_structure_solution 'SHELXT 2018/2 (Sheldrick, 2018)'
_diffrn_ambient_temperature 300.00
_diffrn_detector 'CCD area detector'
_diffrn_measured_fraction_theta_full 1.000
_diffrn_measured_fraction_theta_max 1.000
_diffrn_measurement_device 'three-circle diffractometer'
_diffrn_measurement_device_type 'Bruker APEX-II CCD'
_diffrn_measurement_method '\f and \w scans'
_diffrn_radiation_monochromator graphite
_diffrn_radiation_probe x-ray
_diffrn_radiation_type MoK\a
_diffrn_radiation_wavelength 0.71073
_diffrn_reflns_av_R_equivalents 0.1790
_diffrn_reflns_av_unetI/netI 0.0923
_diffrn_reflns_Laue_measured_fraction_full 1.000
_diffrn_reflns_Laue_measured_fraction_max 1.000
_diffrn_reflns_limit_h_max 27
_diffrn_reflns_limit_h_min -27
_diffrn_reflns_limit_k_max 25
_diffrn_reflns_limit_k_min -27
_diffrn_reflns_limit_l_max 16
_diffrn_reflns_limit_l_min -16
_diffrn_reflns_number 26587
_diffrn_reflns_point_group_measured_fraction_full 1.000
_diffrn_reflns_point_group_measured_fraction_max 1.000
_diffrn_reflns_theta_full 24.750
_diffrn_reflns_theta_max 24.750
_diffrn_reflns_theta_min 1.679
_diffrn_source 'sealed X-ray tube'
_diffrn_source_current 30.0
_diffrn_source_power 1.5
_diffrn_source_target Mo
_diffrn_source_voltage 50.0
_diffrn_standards_number 0
_exptl_absorpt_coefficient_mu 0.078
_exptl_absorpt_correction_T_max 0.7455
_exptl_absorpt_correction_T_min 0.5959
_exptl_absorpt_correction_type multi-scan
_exptl_absorpt_process_details
;
SADABS-2016/2 (Bruker,2016/2) was used for absorption correction.
wR2(int) was 0.1047 before and 0.0538 after correction.
The Ratio of minimum to maximum transmission is 0.7993.
The \l/2 correction factor is Not present.
;
_exptl_crystal_colour 'clear light colourless'
_exptl_crystal_colour_lustre clear
_exptl_crystal_colour_modifier light
_exptl_crystal_colour_primary colourless
_exptl_crystal_density_diffrn 1.157
_exptl_crystal_description block
_exptl_crystal_F_000 2784
_exptl_crystal_size_max 0.09
_exptl_crystal_size_mid 0.08
_exptl_crystal_size_min 0.07
_refine_diff_density_max 0.144
_refine_diff_density_min -0.183
_refine_diff_density_rms 0.042
_refine_ls_extinction_method none
_refine_ls_goodness_of_fit_ref 1.014
_refine_ls_hydrogen_treatment constr
_refine_ls_matrix_type full
_refine_ls_number_parameters 267
_refine_ls_number_reflns 3248
_refine_ls_number_restraints 320
_refine_ls_restrained_S_all 0.970
_refine_ls_R_factor_all 0.2022
_refine_ls_R_factor_gt 0.0862
_refine_ls_shift/su_max 0.000
_refine_ls_shift/su_mean 0.000
_refine_ls_structure_factor_coef Fsqd
_refine_ls_weighting_details 'w=1/[\s^2^(Fo^2^)+(0.1055P)^2^+9.2012P] where P=(Fo^2^+2Fc^2^)/3'
_refine_ls_weighting_scheme calc
_refine_ls_wR_factor_gt 0.1958
_refine_ls_wR_factor_ref 0.2671
_reflns_Friedel_coverage 0.000
_reflns_number_gt 1300
_reflns_number_total 3248
_reflns_threshold_expression 'I > 2\s(I)'
_cod_data_source_file d3ob01572f2.cif
_cod_data_source_block 230523c_sq
_cod_depositor_comments 'Adding full bibliography for 7159677--7159679.cif.'
_cod_original_cell_volume 7612(9)
_cod_original_sg_symbol_H-M 'I 41/a'
_cod_database_code 7159679
_shelx_shelxl_version_number 2019/2
_shelx_space_group_comment
;
The symmetry employed for this shelxl refinement is uniquely defined
by the following loop, which should always be used as a source of
symmetry information in preference to the above space-group names.
They are only intended as comments.
;
_shelx_estimated_absorpt_t_max 0.995
_shelx_estimated_absorpt_t_min 0.993
_olex2_refinement_description
;
1. Fixed Uiso
 At 1.2 times of:
  All C(H) groups, All N(H,H) groups
 At 1.5 times of:
  All C(H,H,H) groups
2. Restrained distances
 C8-C15A \\sim C8-C15
 with sigma of 0.02
 C16-C15 \\sim C16A-C15A
 with sigma of 0.02
3. Uiso/Uaniso restraints and constraints
C15 \\sim C17 \\sim C19 \\sim C18 \\sim C20 \\sim C16 \\sim C15A \\sim C17A
\\sim C19A \\sim C18A \\sim C21A \\sim C20A \\sim C16A \\sim C21: within 2A
with sigma of 0.01 and sigma for terminal atoms of 0.02 within 2A
4. Rigid body (RIGU) restrains
 C15, C8, C17, C19, C18, C21, C20, C16, C15A, C17A, C19A, C18A, C21A, C20A, C16A
 with sigma for 1-2 distances of 0.01 and sigma for 1-3 distances of 0.02
5. Others
 Sof(C15A)=Sof(H15A)=Sof(C16A)=Sof(C17A)=Sof(H17A)=Sof(C18A)=Sof(H18A)=
 Sof(C19A)=Sof(H19A)=Sof(C20A)=Sof(H20A)=Sof(C21A)=Sof(H21A)=1-FVAR(1)
 Sof(C15)=Sof(H15)=Sof(C16)=Sof(C17)=Sof(H17)=Sof(C18)=Sof(H18)=Sof(C19)=
 Sof(H19)=Sof(C20)=Sof(H20)=Sof(C21)=Sof(H21)=FVAR(1)
6.a Ternary CH refined with riding coordinates:
 C7(H7)
6.b Aromatic/amide H refined with riding coordinates:
 C15(H15), C14(H14), C12(H12), C13(H13), C17(H17), C18(H18), C19(H19),
 C20(H20), C21(H21), C3(H3), C11(H11), C15A(H15A), C17A(H17A), C18A(H18A),
 C19A(H19A), C20A(H20A), C21A(H21A)
6.c Fitted hexagon refined as free rotating group:
 C16(C17,C18,C19,C20,C21), C16A(C17A,C18A,C19A,C20A,C21A)
6.d X=CH2 refined with riding coordinates:
 N1(H1A,H1B)
6.e Idealised Me refined as rotating group:
 C1(H1C,H1D,H1E)
;
_platon_squeeze_special_details
;
A solvent mask was calculated and 220 electrons were 
found in a volume of 1020\%A^3^ in 1 void per unit cell. 
This is consistent with the presence of 
0.25[C4H8O2] per Asymmetric Unit 
which account for 192 electrons 
per unit cell.
;
_platon_squeeze_void_probe_radius 1.20
_olex2_submission_special_instructions 'No special instructions were received'

loop_
_space_group_symop_operation_xyz
'x, y, z'
'-y+3/4, x+1/4, z+1/4'
'-x+1/2, -y, z+1/2'
'y+3/4, -x+3/4, z+3/4'
'x+1/2, y+1/2, z+1/2'
'-y+5/4, x+3/4, z+3/4'
'-x+1, -y+1/2, z+1'
'y+5/4, -x+5/4, z+5/4'
'-x, -y, -z'
'y-3/4, -x-1/4, -z-1/4'
'x-1/2, y, -z-1/2'
'-y-3/4, x-3/4, -z-3/4'
'-x+1/2, -y+1/2, -z+1/2'
'y-1/4, -x+1/4, -z+1/4'
'x, y+1/2, -z'
'-y-1/4, x-1/4, -z-1/4'

loop_
_atom_site_label
_atom_site_type_symbol
_atom_site_fract_x
_atom_site_fract_y
_atom_site_fract_z
_atom_site_U_iso_or_equiv
_atom_site_adp_type
_atom_site_occupancy
_atom_site_site_symmetry_order
_atom_site_calc_flag
_atom_site_refinement_flags_posn
_atom_site_refinement_flags_adp
_atom_site_refinement_flags_occupancy
_atom_site_disorder_assembly
_atom_site_disorder_group
C15 C 0.2949(9) 0.5167(6) 0.797(5) 0.084(3) Uani 0.524(19) 1 d D U P A 1
H15 H 0.255302 0.509732 0.799618 0.101 Uiso 0.524(19) 1 calc R U P A 1
O1 O 0.44749(18) 0.31601(15) 0.7464(3) 0.0801(11) Uani 1 1 d . . . . .
O3 O 0.38791(17) 0.47673(16) 0.8003(2) 0.0767(11) Uani 1 1 d . . . . .
O2 O 0.35732(17) 0.28333(17) 0.7341(3) 0.0937(14) Uani 1 1 d . . . . .
N1 N 0.2198(2) 0.32098(19) 0.7649(3) 0.0875(15) Uani 1 1 d . . . . .
H1A H 0.191866 0.296898 0.756908 0.105 Uiso 1 1 calc R U . . .
H1B H 0.239073 0.333361 0.717366 0.105 Uiso 1 1 calc R U . . .
C5 C 0.3707(2) 0.3814(2) 0.7759(3) 0.0593(13) Uani 1 1 d . . . . .
C7 C 0.3108(2) 0.4059(2) 0.7875(4) 0.0646(15) Uani 1 1 d . . . . .
H7 H 0.288830 0.400000 0.729389 0.078 Uiso 1 1 calc R U . . .
C8 C 0.3268(3) 0.4697(2) 0.7966(4) 0.0712(15) Uani 1 1 d D . . . .
C10 C 0.2337(2) 0.3398(2) 0.8542(4) 0.0705(15) Uani 1 1 d . . . . .
C6 C 0.3878(3) 0.3247(3) 0.7518(4) 0.0743(16) Uani 1 1 d . . . . .
C14 C 0.2904(3) 0.3974(2) 0.9614(4) 0.0824(17) Uani 1 1 d . . . . .
H14 H 0.320580 0.423246 0.971292 0.099 Uiso 1 1 calc R U . . .
C4 C 0.4112(3) 0.4230(3) 0.7860(3) 0.0653(15) Uani 1 1 d . . . . .
C12 C 0.2150(4) 0.3375(4) 1.0217(6) 0.113(2) Uani 1 1 d . . . . .
H12 H 0.193531 0.323647 1.072155 0.135 Uiso 1 1 calc R U . . .
C2 C 0.4877(3) 0.3589(3) 0.7608(4) 0.0760(16) Uani 1 1 d . . . . .
C1 C 0.5476(3) 0.3369(3) 0.7484(5) 0.106(2) Uani 1 1 d . . . . .
H1C H 0.555281 0.307594 0.794421 0.159 Uiso 1 1 calc R U . . .
H1D H 0.574486 0.368162 0.755974 0.159 Uiso 1 1 calc R U . . .
H1E H 0.551599 0.320746 0.686611 0.159 Uiso 1 1 calc R U . . .
C13 C 0.2606(4) 0.3767(3) 1.0368(5) 0.109(2) Uani 1 1 d . . . . .
H13 H 0.270279 0.388353 1.097264 0.131 Uiso 1 1 calc R U . . .
C16 C 0.3105(8) 0.5792(4) 0.7938(16) 0.085(3) Uani 0.524(19) 1 d DG U P A 1
C17 C 0.2659(7) 0.6188(5) 0.8068(13) 0.091(3) Uani 0.524(19) 1 d G U P A 1
H17 H 0.228375 0.605735 0.817061 0.110 Uiso 0.524(19) 1 calc R U P A 1
C18 C 0.2774(7) 0.6778(5) 0.8043(11) 0.095(3) Uani 0.524(19) 1 d G U P A 1
H18 H 0.247550 0.704208 0.812996 0.114 Uiso 0.524(19) 1 calc R U P A 1
C19 C 0.3335(8) 0.6972(4) 0.7889(11) 0.095(3) Uani 0.524(19) 1 d G U P A 1
H19 H 0.341165 0.736713 0.787299 0.114 Uiso 0.524(19) 1 calc R U P A 1
C20 C 0.3781(7) 0.6577(6) 0.7760(12) 0.100(3) Uani 0.524(19) 1 d G U P A 1
H20 H 0.415606 0.670744 0.765668 0.120 Uiso 0.524(19) 1 calc R U P A 1
C21 C 0.3666(7) 0.5987(5) 0.7784(16) 0.095(3) Uani 0.524(19) 1 d G U P A 1
H21 H 0.396433 0.572270 0.769734 0.114 Uiso 0.524(19) 1 calc R U P A 1
C3 C 0.4714(3) 0.4129(3) 0.7816(4) 0.0774(17) Uani 1 1 d . . . . .
H3 H 0.498160 0.442124 0.792655 0.093 Uiso 1 1 calc R U . . .
C11 C 0.2025(3) 0.3198(3) 0.9317(5) 0.092(2) Uani 1 1 d . . . . .
H11 H 0.172330 0.293776 0.922224 0.111 Uiso 1 1 calc R U . . .
C9 C 0.2769(2) 0.3810(2) 0.8699(4) 0.0652(15) Uani 1 1 d . . . . .
C15A C 0.2891(10) 0.5120(6) 0.796(6) 0.083(3) Uani 0.476(19) 1 d D U P A 2
H15A H 0.250857 0.499804 0.792649 0.099 Uiso 0.476(19) 1 calc R U P A 2
C16A C 0.2960(8) 0.5760(5) 0.8013(18) 0.085(3) Uani 0.476(19) 1 d DG U P A 2
C17A C 0.2462(7) 0.6085(6) 0.8161(16) 0.091(3) Uani 0.476(19) 1 d G U P A 2
H17A H 0.210871 0.590059 0.824553 0.109 Uiso 0.476(19) 1 calc R U P A 2
C18A C 0.2493(8) 0.6685(6) 0.8182(12) 0.098(3) Uani 0.476(19) 1 d G U P A 2
H18A H 0.216042 0.690257 0.828047 0.117 Uiso 0.476(19) 1 calc R U P A 2
C19A C 0.3022(9) 0.6961(5) 0.8055(11) 0.092(3) Uani 0.476(19) 1 d G U P A 2
H19A H 0.304287 0.736238 0.806908 0.111 Uiso 0.476(19) 1 calc R U P A 2
C20A C 0.3520(8) 0.6636(6) 0.7907(13) 0.096(3) Uani 0.476(19) 1 d G U P A 2
H20A H 0.387361 0.682022 0.782276 0.115 Uiso 0.476(19) 1 calc R U P A 2
C21A C 0.3489(7) 0.6036(6) 0.7887(17) 0.093(3) Uani 0.476(19) 1 d G U P A 2
H21A H 0.382190 0.581824 0.778782 0.112 Uiso 0.476(19) 1 calc R U P A 2

loop_
_atom_site_aniso_label
_atom_site_aniso_U_11
_atom_site_aniso_U_22
_atom_site_aniso_U_33
_atom_site_aniso_U_23
_atom_site_aniso_U_13
_atom_site_aniso_U_12
C15 0.113(6) 0.072(5) 0.067(5) 0.000(6) -0.013(6) 0.005(5)
O1 0.074(3) 0.075(3) 0.091(3) -0.006(2) 0.001(2) -0.002(2)
O3 0.084(3) 0.067(3) 0.080(3) -0.005(2) -0.016(2) -0.005(2)
O2 0.083(3) 0.068(3) 0.131(4) -0.014(2) 0.004(2) -0.015(2)
N1 0.099(4) 0.082(3) 0.081(4) 0.011(3) -0.025(3) -0.030(3)
C5 0.063(4) 0.065(4) 0.050(3) -0.002(3) -0.001(3) -0.002(3)
C7 0.076(4) 0.056(3) 0.062(4) -0.008(3) -0.009(3) -0.002(3)
C8 0.089(5) 0.070(4) 0.055(3) 0.000(3) -0.007(3) 0.002(3)
C10 0.070(4) 0.065(4) 0.076(4) 0.010(3) 0.001(3) 0.008(3)
C6 0.073(5) 0.079(5) 0.072(4) -0.004(3) 0.003(3) -0.002(4)
C14 0.090(4) 0.087(4) 0.070(4) -0.004(3) 0.005(4) 0.001(3)
C4 0.072(4) 0.073(4) 0.052(3) -0.003(3) -0.008(3) -0.009(4)
C12 0.121(6) 0.126(7) 0.090(6) 0.016(5) 0.029(5) 0.007(5)
C2 0.066(4) 0.083(5) 0.079(4) -0.003(3) -0.007(3) -0.006(4)
C1 0.069(4) 0.116(5) 0.133(6) -0.013(4) -0.008(4) 0.008(4)
C13 0.137(7) 0.128(6) 0.062(5) 0.000(4) 0.011(5) 0.007(5)
C16 0.120(7) 0.068(4) 0.068(4) -0.001(4) -0.015(5) 0.005(4)
C17 0.126(7) 0.070(4) 0.078(5) 0.003(4) -0.013(6) 0.006(5)
C18 0.128(8) 0.070(4) 0.087(5) 0.005(4) -0.015(6) 0.004(5)
C19 0.130(8) 0.067(5) 0.087(6) 0.006(5) -0.010(7) 0.005(6)
C20 0.133(8) 0.073(5) 0.095(6) 0.003(5) -0.006(7) 0.001(6)
C21 0.129(7) 0.071(4) 0.086(5) 0.001(4) -0.009(6) 0.003(5)
C3 0.075(4) 0.079(4) 0.079(4) -0.009(3) -0.015(3) -0.016(3)
C11 0.082(5) 0.090(5) 0.104(6) 0.013(4) 0.013(4) -0.003(3)
C9 0.072(4) 0.067(4) 0.057(4) 0.002(3) -0.004(3) 0.004(3)
C15A 0.113(6) 0.068(5) 0.068(5) 0.001(6) -0.013(6) 0.004(5)
C16A 0.119(7) 0.068(4) 0.069(4) 0.002(4) -0.014(5) 0.002(4)
C17A 0.126(7) 0.070(5) 0.078(5) 0.003(5) -0.012(6) 0.006(5)
C18A 0.132(8) 0.075(5) 0.086(6) 0.007(5) -0.013(7) 0.004(6)
C19A 0.128(8) 0.064(4) 0.084(5) 0.004(4) -0.015(6) 0.002(6)
C20A 0.131(7) 0.067(4) 0.090(5) 0.003(4) -0.010(6) 0.003(5)
C21A 0.127(7) 0.071(4) 0.082(5) 0.003(4) -0.006(6) 0.002(5)

loop_
_atom_type_symbol
_atom_type_description
_atom_type_scat_dispersion_real
_atom_type_scat_dispersion_imag
_atom_type_scat_source
C C 0.0033 0.0016 'International Tables Vol C Tables 4.2.6.8 and 6.1.1.4'
H H 0.0000 0.0000 'International Tables Vol C Tables 4.2.6.8 and 6.1.1.4'
N N 0.0061 0.0033 'International Tables Vol C Tables 4.2.6.8 and 6.1.1.4'
O O 0.0106 0.0060 'International Tables Vol C Tables 4.2.6.8 and 6.1.1.4'

loop_
_geom_angle_atom_site_label_1
_geom_angle_atom_site_label_2
_geom_angle_atom_site_label_3
_geom_angle
_geom_angle_site_symmetry_1
_geom_angle_site_symmetry_3
_geom_angle_publ_flag
C8 C15 H15 114.1 . . ?
C8 C15 C16 131.8(17) . . ?
C16 C15 H15 114.1 . . ?
C2 O1 C6 123.8(5) . . ?
C4 O3 C8 106.3(4) . . ?
H1A N1 H1B 120.0 . . ?
C10 N1 H1A 120.0 . . ?
C10 N1 H1B 120.0 . . ?
C6 C5 C7 129.3(5) . . ?
C4 C5 C7 111.1(5) . . ?
C4 C5 C6 119.5(5) . . ?
C5 C7 H7 109.4 . . ?
C5 C7 C8 98.6(4) . . ?
C5 C7 C9 114.6(4) . . ?
C8 C7 H7 109.4 . . ?
C9 C7 H7 109.4 . . ?
C9 C7 C8 115.1(4) . . ?
C15 C8 O3 117.5(11) . . ?
C15 C8 C7 131.5(11) . . ?
O3 C8 C7 110.9(5) . . ?
C15A C8 O3 125.1(11) . . ?
C15A C8 C7 124.0(12) . . ?
N1 C10 C11 120.2(6) . . ?
N1 C10 C9 121.8(5) . . ?
C11 C10 C9 117.9(6) . . ?
O1 C6 C5 115.1(5) . . ?
O2 C6 O1 116.6(5) . . ?
O2 C6 C5 128.3(6) . . ?
C13 C14 H14 119.0 . . ?
C13 C14 C9 122.0(6) . . ?
C9 C14 H14 119.0 . . ?
O3 C4 C3 123.0(5) . . ?
C5 C4 O3 112.9(5) . . ?
C5 C4 C3 124.1(6) . . ?
C13 C12 H12 120.3 . . ?
C11 C12 H12 120.3 . . ?
C11 C12 C13 119.4(7) . . ?
O1 C2 C1 111.5(5) . . ?
C3 C2 O1 121.0(5) . . ?
C3 C2 C1 127.5(6) . . ?
C2 C1 H1C 109.5 . . ?
C2 C1 H1D 109.5 . . ?
C2 C1 H1E 109.5 . . ?
H1C C1 H1D 109.5 . . ?
H1C C1 H1E 109.5 . . ?
H1D C1 H1E 109.5 . . ?
C14 C13 C12 119.0(7) . . ?
C14 C13 H13 120.5 . . ?
C12 C13 H13 120.5 . . ?
C17 C16 C15 117.0(11) . . ?
C17 C16 C21 120.0 . . ?
C21 C16 C15 123.0(11) . . ?
C16 C17 H17 120.0 . . ?
C18 C17 C16 120.0 . . ?
C18 C17 H17 120.0 . . ?
C17 C18 H18 120.0 . . ?
C17 C18 C19 120.0 . . ?
C19 C18 H18 120.0 . . ?
C18 C19 H19 120.0 . . ?
C20 C19 C18 120.0 . . ?
C20 C19 H19 120.0 . . ?
C19 C20 H20 120.0 . . ?
C21 C20 C19 120.0 . . ?
C21 C20 H20 120.0 . . ?
C16 C21 H21 120.0 . . ?
C20 C21 C16 120.0 . . ?
C20 C21 H21 120.0 . . ?
C4 C3 H3 121.9 . . ?
C2 C3 C4 116.3(5) . . ?
C2 C3 H3 121.9 . . ?
C10 C11 H11 119.0 . . ?
C12 C11 C10 121.9(7) . . ?
C12 C11 H11 119.0 . . ?
C10 C9 C7 120.1(5) . . ?
C14 C9 C7 120.2(5) . . ?
C14 C9 C10 119.6(5) . . ?
C8 C15A H15A 114.0 . . ?
C8 C15A C16A 132.1(18) . . ?
C16A C15A H15A 114.0 . . ?
C17A C16A C15A 117.1(12) . . ?
C17A C16A C21A 120.0 . . ?
C21A C16A C15A 122.9(12) . . ?
C16A C17A H17A 120.0 . . ?
C16A C17A C18A 120.0 . . ?
C18A C17A H17A 120.0 . . ?
C17A C18A H18A 120.0 . . ?
C19A C18A C17A 120.0 . . ?
C19A C18A H18A 120.0 . . ?
C18A C19A H19A 120.0 . . ?
C18A C19A C20A 120.0 . . ?
C20A C19A H19A 120.0 . . ?
C19A C20A H20A 120.0 . . ?
C21A C20A C19A 120.0 . . ?
C21A C20A H20A 120.0 . . ?
C16A C21A H21A 120.0 . . ?
C20A C21A C16A 120.0 . . ?
C20A C21A H21A 120.0 . . ?

loop_
_geom_bond_atom_site_label_1
_geom_bond_atom_site_label_2
_geom_bond_distance
_geom_bond_site_symmetry_2
_geom_bond_publ_flag
C15 H15 0.9300 . ?
C15 C8 1.316(12) . ?
C15 C16 1.490(13) . ?
O1 C6 1.397(6) . ?
O1 C2 1.375(6) . ?
O3 C8 1.422(6) . ?
O3 C4 1.369(6) . ?
O2 C6 1.215(6) . ?
N1 H1A 0.8600 . ?
N1 H1B 0.8600 . ?
N1 C10 1.382(7) . ?
C5 C7 1.504(7) . ?
C5 C6 1.411(7) . ?
C5 C4 1.351(7) . ?
C7 H7 0.9800 . ?
C7 C8 1.526(7) . ?
C7 C9 1.523(7) . ?
C8 C15A 1.312(13) . ?
C10 C11 1.397(8) . ?
C10 C9 1.399(7) . ?
C14 H14 0.9300 . ?
C14 C13 1.362(8) . ?
C14 C9 1.393(7) . ?
C4 C3 1.412(7) . ?
C12 H12 0.9300 . ?
C12 C13 1.407(9) . ?
C12 C11 1.377(9) . ?
C2 C1 1.484(7) . ?
C2 C3 1.338(7) . ?
C1 H1C 0.9600 . ?
C1 H1D 0.9600 . ?
C1 H1E 0.9600 . ?
C13 H13 0.9300 . ?
C16 C17 1.3900 . ?
C16 C21 1.3900 . ?
C17 H17 0.9300 . ?
C17 C18 1.3900 . ?
C18 H18 0.9300 . ?
C18 C19 1.3900 . ?
C19 H19 0.9300 . ?
C19 C20 1.3900 . ?
C20 H20 0.9300 . ?
C20 C21 1.3900 . ?
C21 H21 0.9300 . ?
C3 H3 0.9300 . ?
C11 H11 0.9300 . ?
C15A H15A 0.9300 . ?
C15A C16A 1.490(12) . ?
C16A C17A 1.3900 . ?
C16A C21A 1.3900 . ?
C17A H17A 0.9300 . ?
C17A C18A 1.3900 . ?
C18A H18A 0.9300 . ?
C18A C19A 1.3900 . ?
C19A H19A 0.9300 . ?
C19A C20A 1.3900 . ?
C20A H20A 0.9300 . ?
C20A C21A 1.3900 . ?
C21A H21A 0.9300 . ?

loop_
_geom_hbond_atom_site_label_D
_geom_hbond_atom_site_label_H
_geom_hbond_atom_site_label_A
_geom_hbond_distance_DH
_geom_hbond_distance_HA
_geom_hbond_distance_DA
_geom_hbond_angle_DHA
_geom_hbond_site_symmetry_A
_geom_hbond_publ_flag
N1 H1A O2 0.86 2.18 2.999(6) 159.2 13_556 yes

loop_
_geom_torsion_atom_site_label_1
_geom_torsion_atom_site_label_2
_geom_torsion_atom_site_label_3
_geom_torsion_atom_site_label_4
_geom_torsion
_geom_torsion_site_symmetry_1
_geom_torsion_site_symmetry_2
_geom_torsion_site_symmetry_3
_geom_torsion_site_symmetry_4
_geom_torsion_publ_flag
C15 C16 C17 C18 -180(3) . . . . ?
C15 C16 C21 C20 180(3) . . . . ?
O1 C2 C3 C4 -1.2(8) . . . . ?
O3 C8 C15A C16A -1(10) . . . . ?
O3 C4 C3 C2 -175.5(5) . . . . ?
N1 C10 C11 C12 180.0(6) . . . . ?
N1 C10 C9 C7 -0.8(7) . . . . ?
N1 C10 C9 C14 -178.3(5) . . . . ?
C5 C7 C8 C15 170(4) . . . . ?
C5 C7 C8 O3 -6.1(5) . . . . ?
C5 C7 C8 C15A 171(4) . . . . ?
C5 C7 C9 C10 -102.9(5) . . . . ?
C5 C7 C9 C14 74.5(6) . . . . ?
C5 C4 C3 C2 4.0(8) . . . . ?
C7 C5 C6 O1 179.8(4) . . . . ?
C7 C5 C6 O2 0.9(10) . . . . ?
C7 C5 C4 O3 -2.4(6) . . . . ?
C7 C5 C4 C3 178.0(5) . . . . ?
C7 C8 C15A C16A -178(5) . . . . ?
C8 C15 C16 C17 -172(5) . . . . ?
C8 C15 C16 C21 8(8) . . . . ?
C8 O3 C4 C5 -1.7(5) . . . . ?
C8 O3 C4 C3 177.8(5) . . . . ?
C8 C7 C9 C10 143.9(5) . . . . ?
C8 C7 C9 C14 -38.7(7) . . . . ?
C8 C15A C16A C17A -169(6) . . . . ?
C8 C15A C16A C21A 13(9) . . . . ?
C6 O1 C2 C1 -178.8(5) . . . . ?
C6 O1 C2 C3 0.2(8) . . . . ?
C6 C5 C7 C8 -171.0(5) . . . . ?
C6 C5 C7 C9 66.3(7) . . . . ?
C6 C5 C4 O3 174.0(4) . . . . ?
C6 C5 C4 C3 -5.5(8) . . . . ?
C4 O3 C8 C15 -172(4) . . . . ?
C4 O3 C8 C7 5.1(5) . . . . ?
C4 O3 C8 C15A -172(4) . . . . ?
C4 C5 C7 C8 5.0(5) . . . . ?
C4 C5 C7 C9 -117.7(5) . . . . ?
C4 C5 C6 O1 4.0(7) . . . . ?
C4 C5 C6 O2 -174.8(6) . . . . ?
C2 O1 C6 O2 177.4(5) . . . . ?
C2 O1 C6 C5 -1.6(7) . . . . ?
C1 C2 C3 C4 177.6(5) . . . . ?
C13 C14 C9 C7 179.1(5) . . . . ?
C13 C14 C9 C10 -3.4(9) . . . . ?
C13 C12 C11 C10 -0.2(10) . . . . ?
C16 C15 C8 O3 5(8) . . . . ?
C16 C15 C8 C7 -171(4) . . . . ?
C16 C17 C18 C19 0.0 . . . . ?
C17 C16 C21 C20 0.0 . . . . ?
C17 C18 C19 C20 0.0 . . . . ?
C18 C19 C20 C21 0.0 . . . . ?
C19 C20 C21 C16 0.0 . . . . ?
C21 C16 C17 C18 0.0 . . . . ?
C11 C10 C9 C7 -177.8(5) . . . . ?
C11 C10 C9 C14 4.7(8) . . . . ?
C11 C12 C13 C14 1.6(10) . . . . ?
C9 C7 C8 C15 -67(4) . . . . ?
C9 C7 C8 O3 116.3(5) . . . . ?
C9 C7 C8 C15A -67(4) . . . . ?
C9 C10 C11 C12 -3.0(9) . . . . ?
C9 C14 C13 C12 0.2(10) . . . . ?
C15A C16A C17A C18A -178(3) . . . . ?
C15A C16A C21A C20A 178(3) . . . . ?
C16A C17A C18A C19A 0.0 . . . . ?
C17A C16A C21A C20A 0.0 . . . . ?
C17A C18A C19A C20A 0.0 . . . . ?
C18A C19A C20A C21A 0.0 . . . . ?
C19A C20A C21A C16A 0.0 . . . . ?
C21A C16A C17A C18A 0.0 . . . . ?

loop_
_platon_squeeze_void_nr
_platon_squeeze_void_average_x
_platon_squeeze_void_average_y
_platon_squeeze_void_average_z
_platon_squeeze_void_volume
_platon_squeeze_void_count_electrons
_platon_squeeze_void_content
1 0.000 0.250 0.125 255 55 '1 C4H8O2'
2 0.000 0.750 0.875 255 55 '1 C4H8O2'
3 0.500 0.250 0.375 255 55 '1 C4H8O2'
4 0.500 0.750 0.625 255 55 '1 C4H8O2'
